data_2013333
loop_
_publ_author_name
'  Ma\/lecka,  Magdalena'
'  Wanner, Klaus Th.'
'  Budzisz, El\.zbieta '

_publ_section_title
;(1<i>R</i>,3<i>S</i>,6<i>S</i>)-6-<i>tert</i>-Butyl-1-hydroxymethyl-5-methoxy-6-methyl-7-oxa-4-azaspiro[2.5]oct-4-en-8-one
 and dimethyl
 [(1<i>S</i>,1'<i>R</i>,3'<i>S</i>,6'<i>S</i>)-(6'-<i>tert</i>-butyl-5'-methoxy-6'-methyl-8'-oxo-7'-oxa-4'-azaspiro[2.5]oct-4'-en-1'-yl)hydroxymethyl]phosphonate
;
_journal_issue 6
_journal_name_full 'Acta Crystallographica Section C'
_journal_page_first o317
_journal_page_last o320
_journal_paper_doi 10.1107/S0108270103008564
_journal_volume 59
_journal_year 2003
_chemical_formula_moiety 'C15 H26 N O7 P'
_chemical_formula_sum 'C15 H26 N O7 P'
_chemical_formula_weight 363.34
_chemical_name_systematic
;
dimethyl
(1R,1'R,3'S,6'S)-[6'-tert-butyl-5'-methyoxy-6'-methyl-7'-oxa-8'-oxo-
4'-aza-spiro[2.5]
oct-4'-en-1'-yl)hydroxymethylphosphonate
;
_space_group_IT_number 4
_symmetry_cell_setting monoclinic
_symmetry_space_group_name_Hall 'P 2yb'
_symmetry_space_group_name_H-M 'P 1 21 1'
_atom_sites_solution_hydrogens geom
_atom_sites_solution_primary direct
_atom_sites_solution_secondary difmap
_audit_creation_method SHELXL-97
_cell_angle_alpha 90.00
_cell_angle_beta 93.266(10)
_cell_angle_gamma 90.00
_cell_formula_units_Z 2
_cell_length_a 6.8940(10)
_cell_length_b 9.4230(10)
_cell_length_c 14.428(2)
_cell_measurement_reflns_used 25
_cell_measurement_temperature 293(2)
_cell_measurement_theta_max 27.06
_cell_measurement_theta_min 22.88
_cell_volume 935.8(2)
_computing_cell_refinement 'MSC/AFC Diffractometer Control Software'
_computing_data_collection
;
MSC/AFC Diffractometer Control Software
(Molecular  Structure Corporation, 1989a)
;
_computing_data_reduction 'TEXSAN (Molecular  Structure Corporation, 1989b)'
_computing_molecular_graphics
;
PLATON (Spek, 2003)
;
_computing_publication_material 'PARST97 (Nardelli, 1996)'
_computing_structure_refinement 'SHELXL97 (Sheldrick, 1997)'
_computing_structure_solution 'SHELXS86 (Sheldrick, 1990)'
_diffrn_ambient_temperature 293(2)
_diffrn_measured_fraction_theta_full 0.972
_diffrn_measured_fraction_theta_max 0.972
_diffrn_measurement_device_type 'AFC5S Rigaku'
_diffrn_measurement_method '\w scan'
_diffrn_radiation_monochromator graphite
_diffrn_radiation_source 'fine-focus sealed tube'
_diffrn_radiation_type CuK\a
_diffrn_radiation_wavelength 1.54178
_diffrn_reflns_av_R_equivalents 0.0181
_diffrn_reflns_av_sigmaI/netI 0.0234
_diffrn_reflns_limit_h_max 8
_diffrn_reflns_limit_h_min -6
_diffrn_reflns_limit_k_max 10
_diffrn_reflns_limit_k_min -11
_diffrn_reflns_limit_l_max 17
_diffrn_reflns_limit_l_min -17
_diffrn_reflns_number 1887
_diffrn_reflns_theta_full 67.48
_diffrn_reflns_theta_max 67.48
_diffrn_reflns_theta_min 5.61
_diffrn_standards_decay_% <2
_diffrn_standards_interval_count 150
_diffrn_standards_number 3
_exptl_absorpt_coefficient_mu 1.613
_exptl_absorpt_correction_T_max 0.650
_exptl_absorpt_correction_T_min 0.5546
_exptl_absorpt_correction_type analytical
_exptl_absorpt_process_details '(De Meulenaer & Tompa, 1965)'
_exptl_crystal_colour white
_exptl_crystal_density_diffrn 1.290
_exptl_crystal_density_method 'not measured'
_exptl_crystal_description block
_exptl_crystal_F_000 388
_exptl_crystal_size_max 0.4
_exptl_crystal_size_mid 0.3
_exptl_crystal_size_min 0.3
_refine_diff_density_max 0.220
_refine_diff_density_min -0.260
_refine_ls_abs_structure_details 'Flack (1983)'
_refine_ls_abs_structure_Flack 0.03(3)
_refine_ls_extinction_coef 0.0119(14)
_refine_ls_extinction_expression Fc^*^=kFc[1+0.001xFc^2^\l^3^/sin(2\q)]^-1/4^
_refine_ls_extinction_method SHELXL97
_refine_ls_goodness_of_fit_ref 1.078
_refine_ls_hydrogen_treatment constr
_refine_ls_matrix_type full
_refine_ls_number_parameters 226
_refine_ls_number_reflns 1741
_refine_ls_number_restraints 1
_refine_ls_restrained_S_all 1.077
_refine_ls_R_factor_all 0.0395
_refine_ls_R_factor_gt 0.0354
_refine_ls_shift/su_max 0.000
_refine_ls_shift/su_mean 0.000
_refine_ls_structure_factor_coef Fsqd
_refine_ls_weighting_details 'calc w=1/[\s^2^(Fo^2^)+(0.0698P)^2^+0.0119P] where P=(Fo^2^+2Fc^2^)/3'
_refine_ls_weighting_scheme calc
_refine_ls_wR_factor_gt 0.0996
_refine_ls_wR_factor_ref 0.1015
_reflns_number_gt 1578
_reflns_number_total 1741
_reflns_threshold_expression I>2\s(I)
_cod_data_source_file na1611.cif
_cod_data_source_block II
_cod_original_sg_symbol_H-M 'P 21'
_cod_database_code 2013333
_cod_database_fobs_code 2013333

loop_
_symmetry_equiv_pos_as_xyz
'x, y, z'
'-x, y+1/2, -z'

loop_
_atom_site_label
_atom_site_fract_x
_atom_site_fract_y
_atom_site_fract_z
_atom_site_U_iso_or_equiv
_atom_site_adp_type
_atom_site_calc_flag
_atom_site_refinement_flags
_atom_site_occupancy
_atom_site_disorder_assembly
_atom_site_disorder_group
_atom_site_type_symbol
P1 0.79564(12) 0.24272(10) -0.05426(5) 0.0544(2) Uani d . 1 . . P
O30 0.8771(5) 0.1094(3) -0.0854(2) 0.0733(8) Uani d . 1 . . O
O10 0.5687(3) 0.2403(4) -0.04970(17) 0.0657(6) Uani d . 1 . . O
C100 0.4611(7) 0.1103(6) -0.0421(3) 0.0809(13) Uani d . 1 . . C
H10A 0.4457 0.0659 -0.1020 0.121 Uiso calc R 1 . . H
H10B 0.3355 0.1308 -0.0199 0.121 Uiso calc R 1 . . H
H10C 0.5302 0.0476 0.0005 0.121 Uiso calc R 1 . . H
O20 0.8287(4) 0.3741(3) -0.11823(17) 0.0699(7) Uani d . 1 . . O
C200 0.7555(7) 0.3735(6) -0.2125(3) 0.0881(14) Uani d . 1 . . C
H20A 0.7997 0.2898 -0.2428 0.132 Uiso calc R 1 . . H
H20B 0.8014 0.4561 -0.2435 0.132 Uiso calc R 1 . . H
H20C 0.6161 0.3743 -0.2149 0.132 Uiso calc R 1 . . H
C9 0.8899(5) 0.3057(4) 0.0578(2) 0.0525(7) Uani d . 1 . . C
H9 0.8296 0.3970 0.0715 0.063 Uiso calc R 1 . . H
O90 1.0937(4) 0.3236(3) 0.0550(2) 0.0680(7) Uani d . 1 . . O
H91 1.1234 0.4043 0.0716 0.082 Uiso calc R 1 . . H
C8 0.8447(5) 0.1990(4) 0.1319(2) 0.0526(7) Uani d . 1 . . C
H8 0.9125 0.1079 0.1288 0.063 Uiso calc R 1 . . H
C7 0.6450(5) 0.1924(4) 0.1660(2) 0.0588(9) Uani d . 1 . . C
H7A 0.5939 0.0996 0.1806 0.071 Uiso calc R 1 . . H
H7B 0.5493 0.2587 0.1396 0.071 Uiso calc R 1 . . H
C3 0.8072(4) 0.2514(4) 0.22966(19) 0.0497(7) Uani d . 1 . . C
C2 0.8757(5) 0.1572(4) 0.3060(2) 0.0572(9) Uani d . 1 . . C
O21 0.8614(6) 0.0291(3) 0.3036(2) 0.0815(10) Uani d . 1 . . O
O1 0.9517(4) 0.2164(3) 0.38443(16) 0.0594(6) Uani d . 1 . . O
C6 0.9977(5) 0.3670(4) 0.3946(2) 0.0514(7) Uani d . 1 . . C
C61 0.9262(5) 0.4039(5) 0.4895(2) 0.0676(10) Uani d . 1 . . C
H61A 0.7897 0.3841 0.4902 0.101 Uiso calc R 1 . . H
H61B 0.9485 0.5028 0.5019 0.101 Uiso calc R 1 . . H
H61C 0.9953 0.3481 0.5362 0.101 Uiso calc R 1 . . H
C62 1.2223(5) 0.3823(5) 0.3880(2) 0.0609(9) Uani d . 1 . . C
C63 1.3266(7) 0.2729(8) 0.4514(5) 0.126(3) Uani d . 1 . . C
H63A 1.2875 0.1791 0.4322 0.189 Uiso calc R 1 . . H
H63B 1.2932 0.2883 0.5143 0.189 Uiso calc R 1 . . H
H63C 1.4645 0.2826 0.4474 0.189 Uiso calc R 1 . . H
C64 1.2768(6) 0.3579(8) 0.2897(3) 0.1012(19) Uani d . 1 . . C
H64A 1.2267 0.4338 0.2510 0.152 Uiso calc R 1 . . H
H64B 1.2227 0.2695 0.2675 0.152 Uiso calc R 1 . . H
H64C 1.4157 0.3547 0.2879 0.152 Uiso calc R 1 . . H
C65 1.2918(7) 0.5306(6) 0.4171(4) 0.0885(14) Uani d . 1 . . C
H65A 1.4296 0.5374 0.4114 0.133 Uiso calc R 1 . . H
H65B 1.2626 0.5474 0.4805 0.133 Uiso calc R 1 . . H
H65C 1.2270 0.6001 0.3778 0.133 Uiso calc R 1 . . H
C5 0.8858(4) 0.4474(4) 0.3192(2) 0.0490(7) Uani d . 1 . . C
N4 0.8008(4) 0.4017(3) 0.24524(18) 0.0485(6) Uani d . 1 . . N
O50 0.8819(4) 0.5886(3) 0.33880(17) 0.0619(6) Uani d . 1 . . O
C50 0.7817(7) 0.6787(4) 0.2709(3) 0.0732(11) Uani d . 1 . . C
H50A 0.8398 0.6688 0.2123 0.110 Uiso calc R 1 . . H
H50B 0.7913 0.7757 0.2910 0.110 Uiso calc R 1 . . H
H50C 0.6475 0.6515 0.2642 0.110 Uiso calc R 1 . . H

loop_
_atom_site_aniso_label
_atom_site_aniso_U_11
_atom_site_aniso_U_22
_atom_site_aniso_U_33
_atom_site_aniso_U_12
_atom_site_aniso_U_13
_atom_site_aniso_U_23
P1 0.0614(5) 0.0517(5) 0.0502(4) 0.0004(4) 0.0052(3) -0.0026(4)
O30 0.097(2) 0.0550(17) 0.0686(15) 0.0149(14) 0.0084(14) -0.0178(13)
O10 0.0584(13) 0.0687(15) 0.0696(13) -0.0068(14) -0.0013(10) 0.0035(15)
C100 0.084(3) 0.087(3) 0.071(2) -0.032(2) -0.007(2) -0.004(2)
O20 0.0893(18) 0.0656(17) 0.0549(13) -0.0126(14) 0.0043(11) 0.0096(12)
C200 0.099(3) 0.103(4) 0.061(2) 0.000(3) -0.003(2) 0.019(2)
C9 0.0505(16) 0.0517(18) 0.0557(16) 0.0002(15) 0.0072(13) -0.0004(15)
O90 0.0538(13) 0.0723(19) 0.0784(17) -0.0120(12) 0.0071(11) -0.0032(14)
C8 0.0597(18) 0.0481(18) 0.0505(16) -0.0021(14) 0.0075(13) -0.0078(13)
C7 0.0589(18) 0.066(2) 0.0516(16) -0.0149(16) 0.0027(14) -0.0109(16)
C3 0.0542(15) 0.0486(17) 0.0462(14) -0.0026(16) 0.0025(11) -0.0057(15)
C2 0.065(2) 0.056(3) 0.0505(18) -0.0027(16) 0.0056(15) -0.0034(15)
O21 0.128(3) 0.0485(18) 0.0671(16) -0.0120(16) -0.0016(17) -0.0017(13)
O1 0.0724(14) 0.0493(15) 0.0550(12) -0.0078(11) -0.0087(10) 0.0029(10)
C6 0.0542(17) 0.0510(19) 0.0486(15) -0.0033(15) -0.0012(12) -0.0031(14)
C61 0.070(2) 0.083(3) 0.0494(17) -0.012(2) 0.0033(15) -0.0061(18)
C62 0.0449(16) 0.069(2) 0.0675(19) 0.0015(16) -0.0042(14) 0.0025(18)
C63 0.068(3) 0.128(6) 0.178(6) -0.001(3) -0.030(3) 0.066(5)
C64 0.053(2) 0.156(6) 0.096(3) -0.001(3) 0.019(2) -0.033(4)
C65 0.064(2) 0.086(3) 0.114(4) -0.023(2) 0.002(2) -0.018(3)
C5 0.0476(17) 0.0477(19) 0.0511(16) -0.0011(14) -0.0021(13) -0.0040(14)
N4 0.0488(14) 0.0471(15) 0.0496(13) -0.0002(11) 0.0019(10) -0.0043(11)
O50 0.0730(16) 0.0482(13) 0.0630(14) 0.0033(12) -0.0079(12) -0.0080(12)
C50 0.090(3) 0.050(2) 0.077(3) 0.0064(19) -0.009(2) 0.0008(19)

loop_
_atom_type_symbol
_atom_type_description
_atom_type_scat_dispersion_real
_atom_type_scat_dispersion_imag
_atom_type_scat_source
C C 0.0181 0.0091 'International Tables Vol C Tables 4.2.6.8 and 6.1.1.4'
H H 0.0000 0.0000 'International Tables Vol C Tables 4.2.6.8 and 6.1.1.4'
N N 0.0311 0.0180 'International Tables Vol C Tables 4.2.6.8 and 6.1.1.4'
O O 0.0492 0.0322 'International Tables Vol C Tables 4.2.6.8 and 6.1.1.4'
P P 0.2955 0.4335 'International Tables Vol C Tables 4.2.6.8 and 6.1.1.4'

loop_
_geom_angle_atom_site_label_1
_geom_angle_atom_site_label_2
_geom_angle_atom_site_label_3
_geom_angle
_geom_angle_publ_flag
O30 P1 O20 115.31(16) yes
O30 P1 O10 113.75(18) yes
O20 P1 O10 102.41(16) yes
O30 P1 C9 115.68(17) yes
O20 P1 C9 102.13(15) yes
O10 P1 C9 105.99(14) yes
C100 O10 P1 122.4(3) no
O10 C100 H10A 109.5 no
O10 C100 H10B 109.5 no
H10A C100 H10B 109.5 no
O10 C100 H10C 109.5 no
H10A C100 H10C 109.5 no
H10B C100 H10C 109.5 no
C200 O20 P1 120.3(3) no
O20 C200 H20A 109.5 no
O20 C200 H20B 109.5 no
H20A C200 H20B 109.5 no
O20 C200 H20C 109.5 no
H20A C200 H20C 109.5 no
H20B C200 H20C 109.5 no
O90 C9 C8 110.1(3) no
O90 C9 P1 108.6(2) no
C8 C9 P1 109.6(2) no
O90 C9 H9 109.5 no
C8 C9 H9 109.5 no
P1 C9 H9 109.5 no
C9 O90 H91 109.5 no
C7 C8 C9 119.5(3) no
C7 C8 C3 60.1(2) no
C9 C8 C3 119.3(3) no
C7 C8 H8 115.5 no
C9 C8 H8 115.5 no
C3 C8 H8 115.5 no
C8 C7 C3 61.3(2) no
C8 C7 H7A 117.6 no
C3 C7 H7A 117.6 no
C8 C7 H7B 117.6 no
C3 C7 H7B 117.6 no
H7A C7 H7B 114.7 no
N4 C3 C2 119.3(3) no
N4 C3 C7 115.4(3) no
C2 C3 C7 115.3(3) no
N4 C3 C8 118.1(3) no
C2 C3 C8 115.6(3) no
C7 C3 C8 58.6(2) no
O21 C2 O1 117.8(3) no
O21 C2 C3 123.8(3) no
O1 C2 C3 118.3(3) no
C2 O1 C6 124.2(3) no
O1 C6 C5 108.5(2) no
O1 C6 C61 103.5(3) no
C5 C6 C61 110.9(3) no
O1 C6 C62 107.1(3) no
C5 C6 C62 112.2(3) no
C61 C6 C62 114.0(3) no
C6 C61 H61A 109.5 no
C6 C61 H61B 109.5 no
H61A C61 H61B 109.5 no
C6 C61 H61C 109.5 no
H61A C61 H61C 109.5 no
H61B C61 H61C 109.5 no
C64 C62 C65 107.9(4) no
C64 C62 C63 109.0(5) no
C65 C62 C63 108.8(4) no
C64 C62 C6 110.2(3) no
C65 C62 C6 111.3(3) no
C63 C62 C6 109.5(3) no
C62 C63 H63A 109.5 no
C62 C63 H63B 109.5 no
H63A C63 H63B 109.5 no
C62 C63 H63C 109.5 no
H63A C63 H63C 109.5 no
H63B C63 H63C 109.5 no
C62 C64 H64A 109.5 no
C62 C64 H64B 109.5 no
H64A C64 H64B 109.5 no
C62 C64 H64C 109.5 no
H64A C64 H64C 109.5 no
H64B C64 H64C 109.5 no
C62 C65 H65A 109.5 no
C62 C65 H65B 109.5 no
H65A C65 H65B 109.5 no
C62 C65 H65C 109.5 no
H65A C65 H65C 109.5 no
H65B C65 H65C 109.5 no
N4 C5 O50 119.6(3) no
N4 C5 C6 129.4(3) no
O50 C5 C6 111.0(3) no
C5 N4 C3 116.8(3) no
C5 O50 C50 116.7(3) no
O50 C50 H50A 109.5 no
O50 C50 H50B 109.5 no
H50A C50 H50B 109.5 no
O50 C50 H50C 109.5 no
H50A C50 H50C 109.5 no
H50B C50 H50C 109.5 no

loop_
_geom_bond_atom_site_label_1
_geom_bond_atom_site_label_2
_geom_bond_site_symmetry_2
_geom_bond_distance
_geom_bond_publ_flag
P1 O30 . 1.458(3) yes
P1 O20 . 1.568(3) yes
P1 O10 . 1.570(2) yes
P1 C9 . 1.808(3) yes
O10 C100 . 1.439(5) no
C100 H10A . 0.9600 no
C100 H10B . 0.9600 no
C100 H10C . 0.9600 no
O20 C200 . 1.424(5) no
C200 H20A . 0.9600 no
C200 H20B . 0.9600 no
C200 H20C . 0.9600 no
C9 O90 . 1.418(4) no
C9 C8 . 1.513(4) no
C9 H9 . 0.9800 no
O90 H91 . 0.8200 no
C8 C7 . 1.489(5) no
C8 C3 . 1.530(4) no
C8 H8 . 0.9800 no
C7 C3 . 1.513(4) no
C7 H7A . 0.9700 no
C7 H7B . 0.9700 no
C3 N4 . 1.436(5) yes
C3 C2 . 1.472(5) yes
C2 O21 . 1.211(4) yes
C2 O1 . 1.341(4) yes
O1 C6 . 1.460(4) yes
C6 C5 . 1.502(5) yes
C6 C61 . 1.521(5) no
C6 C62 . 1.564(5) no
C61 H61A . 0.9600 no
C61 H61B . 0.9600 no
C61 H61C . 0.9600 no
C62 C64 . 1.506(6) no
C62 C65 . 1.528(6) no
C62 C63 . 1.530(6) no
C63 H63A . 0.9600 no
C63 H63B . 0.9600 no
C63 H63C . 0.9600 no
C64 H64A . 0.9600 no
C64 H64B . 0.9600 no
C64 H64C . 0.9600 no
C65 H65A . 0.9600 no
C65 H65B . 0.9600 no
C65 H65C . 0.9600 no
C5 N4 . 1.264(4) yes
C5 O50 . 1.361(4) yes
O50 C50 . 1.442(5) no
C50 H50A . 0.9600 no
C50 H50B . 0.9600 no
C50 H50C . 0.9600 no

loop_
_geom_hbond_atom_site_label_D
_geom_hbond_atom_site_label_H
_geom_hbond_atom_site_label_A
_geom_hbond_site_symmetry_A
_geom_hbond_distance_DH
_geom_hbond_distance_HA
_geom_hbond_distance_DA
_geom_hbond_angle_DHA
_geom_hbond_publ_flag
O90 H91 O30 2_755 0.82 1.95 2.735(4) 161 yes

loop_
_geom_torsion_atom_site_label_1
_geom_torsion_atom_site_label_2
_geom_torsion_atom_site_label_3
_geom_torsion_atom_site_label_4
_geom_torsion
_geom_torsion_publ_flag
O30 P1 O10 C100 22.2(3) no
O20 P1 O10 C100 147.3(3) no
C9 P1 O10 C100 -106.1(3) no
O30 P1 O20 C200 59.9(4) no
O10 P1 O20 C200 -64.1(3) no
C9 P1 O20 C200 -173.8(3) no
O30 P1 C9 O90 58.6(3) no
O20 P1 C9 O90 -67.5(3) no
O10 P1 C9 O90 -174.3(3) no
O30 P1 C9 C8 -61.7(3) no
O20 P1 C9 C8 172.2(2) no
O10 P1 C9 C8 65.4(3) no
O90 C9 C8 C7 163.0(3) no
P1 C9 C8 C7 -77.6(3) no
O90 C9 C8 C3 92.8(3) no
P1 C9 C8 C3 -147.8(2) no
C9 C8 C7 C3 -108.9(3) no
C8 C7 C3 N4 108.7(3) no
C8 C7 C3 C2 -105.8(3) no
C7 C8 C3 N4 -104.2(3) no
C9 C8 C3 N4 5.1(4) no
C7 C8 C3 C2 105.3(4) no
C9 C8 C3 C2 -145.5(3) no
C9 C8 C3 C7 109.2(4) no
N4 C3 C2 O21 169.5(4) no
C7 C3 C2 O21 25.4(5) no
C8 C3 C2 O21 -40.3(5) no
N4 C3 C2 O1 -7.8(5) no
C7 C3 C2 O1 -152.0(3) no
C8 C3 C2 O1 142.4(3) yes
O21 C2 O1 C6 173.0(4) no
C3 C2 O1 C6 -9.4(5) no
C2 O1 C6 C5 19.5(4) no
C2 O1 C6 C61 137.4(3) no
C2 O1 C6 C62 -101.8(3) yes
O1 C6 C62 C64 71.8(4) no
C5 C6 C62 C64 -47.2(5) no
C61 C6 C62 C64 -174.4(4) no
O1 C6 C62 C65 -168.5(3) no
C5 C6 C62 C65 72.5(4) no
C61 C6 C62 C65 -54.7(4) no
O1 C6 C62 C63 -48.1(5) no
C5 C6 C62 C63 -167.1(4) no
C61 C6 C62 C63 65.7(5) no
O1 C6 C5 N4 -15.8(5) no
C61 C6 C5 N4 -128.8(4) no
C62 C6 C5 N4 102.4(4) yes
O1 C6 C5 O50 164.0(3) no
C61 C6 C5 O50 50.9(4) no
C62 C6 C5 O50 -77.8(3) no
O50 C5 N4 C3 -178.8(3) no
C6 C5 N4 C3 0.9(5) no
C2 C3 N4 C5 11.9(4) no
C7 C3 N4 C5 156.0(3) no
C8 C3 N4 C5 -137.6(3) yes
N4 C5 O50 C50 -1.3(5) no
C6 C5 O50 C50 178.9(3) no

loop_
_cod_related_entry_id
_cod_related_entry_database
_cod_related_entry_code
1 ChemSpider 21181582
